data_4112237
loop_
_publ_author_name
'Gary A. Molander'
'David J. St. Jean'
'Julia Haas'

_publ_section_title
;
 Toward a General Route to the Eunicellin Diterpenes: The Asymmetric Total
 Synthesis of Deacetoxyalcyonin Acetate
;
_journal_name_full 'Journal of the American Chemical Society'
_journal_page_first 1642
_journal_page_last 1643
_journal_paper_doi 10.1021/ja0398464
_journal_volume 126
_journal_year 2004
_chemical_formula_sum 'C20 H28 O5'
_chemical_formula_weight 348.42
_space_group_IT_number 19
_symmetry_cell_setting orthorhombic
_symmetry_Int_Tables_number 19
_symmetry_space_group_name_Hall 'P 2ac 2ab'
_symmetry_space_group_name_H-M 'P 21 21 21'
_atom_sites_solution_hydrogens geom
_atom_sites_solution_primary direct
_audit_creation_method SHELXL-97
_cell_angle_alpha 90.00
_cell_angle_beta 90.00
_cell_angle_gamma 90.00
_cell_formula_units_Z 4
_cell_length_a 10.3569(13)
_cell_length_b 11.7844(15)
_cell_length_c 14.8684(19)
_cell_measurement_temperature 143(1)
_cell_volume 1814.7(4)
_computing_data_collection 'CrystalClear (Rigaku, 1999)'
_computing_data_reduction 'CrystalClear (Rigaku, 1999)'
_computing_structure_refinement 'SHELXL-97 (Sheldrick, 1997)'
_computing_structure_solution 'SIR97 (Altomare, 1999)'
_diffrn_ambient_temperature 143(1)
_diffrn_measured_fraction_theta_full 0.997
_diffrn_measured_fraction_theta_max 0.997
_diffrn_measurement_device 'CCD Area Detector'
_diffrn_measurement_device_type 'Rigaku Mercury'
_diffrn_measurement_method 'phi and omega rotations'
_diffrn_radiation_monochromator graphite
_diffrn_radiation_source 'rotating anode'
_diffrn_radiation_type MoK\a
_diffrn_radiation_wavelength 0.71070
_diffrn_reflns_av_R_equivalents 0.0168
_diffrn_reflns_av_sigmaI/netI 0.0213
_diffrn_reflns_limit_h_max 10
_diffrn_reflns_limit_h_min -12
_diffrn_reflns_limit_k_max 14
_diffrn_reflns_limit_k_min -10
_diffrn_reflns_limit_l_max 17
_diffrn_reflns_limit_l_min -16
_diffrn_reflns_number 8994
_diffrn_reflns_theta_full 25.35
_diffrn_reflns_theta_max 25.35
_diffrn_reflns_theta_min 2.62
_exptl_absorpt_coefficient_mu 0.090
_exptl_crystal_density_diffrn 1.275
_exptl_crystal_F_000 752
_exptl_crystal_size_max 0.30
_exptl_crystal_size_mid 0.24
_exptl_crystal_size_min 0.12
_refine_diff_density_max 0.148
_refine_diff_density_min -0.164
_refine_diff_density_rms 0.037
_refine_ls_extinction_method none
_refine_ls_goodness_of_fit_ref 1.030
_refine_ls_hydrogen_treatment constr
_refine_ls_matrix_type full
_refine_ls_number_parameters 230
_refine_ls_number_reflns 3291
_refine_ls_number_restraints 0
_refine_ls_restrained_S_all 1.030
_refine_ls_R_factor_all 0.0377
_refine_ls_R_factor_gt 0.0343
_refine_ls_shift/su_max 0.020
_refine_ls_shift/su_mean 0.001
_refine_ls_structure_factor_coef Fsqd
_refine_ls_weighting_details 'calc w=1/[\s^2^(Fo^2^)+(0.0493P)^2^+0.2879P] where P=(Fo^2^+2Fc^2^)/3'
_refine_ls_weighting_scheme calc
_refine_ls_wR_factor_gt 0.0835
_refine_ls_wR_factor_ref 0.0858
_reflns_number_gt 3098
_reflns_number_total 3291
_reflns_threshold_expression >2sigma(I)
_cod_data_source_file ja0398464si20031203_080212_4.cif
_cod_data_source_block cmpd16
_cod_original_sg_symbol_H-M 'P 21 21 21 '
_cod_database_code 4112237

loop_
_symmetry_equiv_pos_as_xyz
'x, y, z'
'x+1/2, -y+1/2, -z'
'-x, y+1/2, -z+1/2'
'-x+1/2, -y, z+1/2'

loop_
_atom_site_label
_atom_site_type_symbol
_atom_site_fract_x
_atom_site_fract_y
_atom_site_fract_z
_atom_site_U_iso_or_equiv
_atom_site_adp_type
_atom_site_occupancy
_atom_site_symmetry_multiplicity
_atom_site_calc_flag
_atom_site_refinement_flags
C1 C 0.31462(16) 0.03218(14) 0.54845(12) 0.0303(4) Uani 1 1 d .
C2 C 0.35771(14) 0.15195(13) 0.52567(11) 0.0244(3) Uani 1 1 d .
H2 H 0.2906 0.1870 0.4885 0.032 Uiso 1 1 calc R
C3 C 0.48654(14) 0.16056(13) 0.47461(11) 0.0248(3) Uani 1 1 d .
H3 H 0.5459 0.1029 0.4979 0.033 Uiso 1 1 calc R
C4 C 0.48235(16) 0.15195(14) 0.37212(11) 0.0298(4) Uani 1 1 d .
H4A H 0.5684 0.1644 0.3484 0.040 Uiso 1 1 calc R
H4B H 0.4558 0.0759 0.3553 0.040 Uiso 1 1 calc R
C5 C 0.39130(15) 0.23623(14) 0.33043(10) 0.0273(3) Uani 1 1 d .
C6 C 0.43978(15) 0.35464(14) 0.30380(10) 0.0279(3) Uani 1 1 d .
H6 H 0.5338 0.3588 0.3103 0.037 Uiso 1 1 calc R
C7 C 0.37610(19) 0.45275(15) 0.35371(12) 0.0377(4) Uani 1 1 d .
H7A H 0.2856 0.4345 0.3623 0.050 Uiso 1 1 calc R
H7B H 0.3802 0.5196 0.3158 0.050 Uiso 1 1 calc R
C8 C 0.43456(18) 0.48278(14) 0.44593(11) 0.0338(4) Uani 1 1 d .
H8A H 0.5269 0.4693 0.4437 0.045 Uiso 1 1 calc R
H8B H 0.4217 0.5631 0.4569 0.045 Uiso 1 1 calc R
C9 C 0.37872(16) 0.41695(12) 0.52411(11) 0.0270(3) Uani 1 1 d .
C10 C 0.46059(14) 0.32275(13) 0.56557(10) 0.0243(3) Uani 1 1 d .
H10 H 0.5176 0.3552 0.6115 0.032 Uiso 1 1 calc R
C11 C 0.37994(14) 0.22791(13) 0.60733(10) 0.0234(3) Uani 1 1 d .
H11 H 0.2971 0.2589 0.6276 0.031 Uiso 1 1 calc R
C12 C 0.44488(14) 0.16479(13) 0.68544(10) 0.0262(3) Uani 1 1 d .
H12 H 0.5251 0.1323 0.6618 0.035 Uiso 1 1 calc R
C13 C 0.35829(17) 0.06475(15) 0.71250(12) 0.0371(4) Uani 1 1 d .
H13A H 0.4060 0.0152 0.7527 0.049 Uiso 1 1 calc R
H13B H 0.2841 0.0935 0.7451 0.049 Uiso 1 1 calc R
C14 C 0.31224(18) -0.00279(15) 0.63340(13) 0.0373(4) Uani 1 1 d .
H14 H 0.2794 -0.0749 0.6446 0.050 Uiso 1 1 calc R
C15 C 0.26852(19) -0.03924(15) 0.47149(13) 0.0403(4) Uani 1 1 d .
H15A H 0.3408 -0.0610 0.4350 0.061 Uiso 1 1 calc R
H15B H 0.2085 0.0035 0.4358 0.061 Uiso 1 1 calc R
H15C H 0.2267 -0.1060 0.4944 0.061 Uiso 1 1 calc R
C16 C 0.44752(16) 0.29988(14) 0.15040(11) 0.0306(4) Uani 1 1 d .
C17 C 0.40277(19) 0.32612(15) 0.05728(11) 0.0363(4) Uani 1 1 d .
H17A H 0.4462 0.2773 0.0153 0.054 Uiso 1 1 calc R
H17B H 0.4221 0.4038 0.0433 0.054 Uiso 1 1 calc R
H17C H 0.3113 0.3141 0.0533 0.054 Uiso 1 1 calc R
C18 C 0.48282(15) 0.24198(15) 0.76477(10) 0.0291(4) Uani 1 1 d .
H18 H 0.5474 0.2954 0.7418 0.039 Uiso 1 1 calc R
C19 C 0.37158(18) 0.31329(17) 0.80177(13) 0.0428(5) Uani 1 1 d .
H19A H 0.3360 0.3589 0.7544 0.064 Uiso 1 1 calc R
H19B H 0.4030 0.3617 0.8489 0.064 Uiso 1 1 calc R
H19C H 0.3059 0.2641 0.8253 0.064 Uiso 1 1 calc R
C20 C 0.54775(17) 0.17489(17) 0.83997(12) 0.0388(4) Uani 1 1 d .
H20A H 0.5837 0.2265 0.8832 0.058 Uiso 1 1 calc R
H20B H 0.6153 0.1287 0.8152 0.058 Uiso 1 1 calc R
H20C H 0.4851 0.1272 0.8689 0.058 Uiso 1 1 calc R
O1 O 0.53713(10) 0.27187(9) 0.49601(7) 0.0279(3) Uani 1 1 d .
O2 O 0.27807(11) 0.21458(12) 0.31883(9) 0.0454(3) Uani 1 1 d .
O3 O 0.40305(12) 0.37466(9) 0.21014(8) 0.0316(3) Uani 1 1 d .
O4 O 0.51608(15) 0.22154(12) 0.17152(9) 0.0549(4) Uani 1 1 d .
O5 O 0.27379(12) 0.43998(11) 0.55445(9) 0.0427(3) Uani 1 1 d .

loop_
_atom_site_aniso_label
_atom_site_aniso_U_11
_atom_site_aniso_U_22
_atom_site_aniso_U_33
_atom_site_aniso_U_23
_atom_site_aniso_U_13
_atom_site_aniso_U_12
C1 0.0261(8) 0.0260(9) 0.0387(10) 0.0019(7) -0.0019(7) -0.0024(6)
C2 0.0220(7) 0.0244(8) 0.0268(8) 0.0007(7) -0.0030(6) 0.0009(6)
C3 0.0218(7) 0.0234(7) 0.0291(8) 0.0014(7) -0.0012(6) 0.0038(6)
C4 0.0358(8) 0.0257(8) 0.0280(8) -0.0015(7) 0.0013(7) 0.0026(7)
C5 0.0295(8) 0.0329(9) 0.0194(8) -0.0018(7) -0.0026(6) 0.0003(7)
C6 0.0320(8) 0.0290(8) 0.0227(8) -0.0008(7) -0.0045(7) 0.0025(7)
C7 0.0536(11) 0.0310(9) 0.0283(9) -0.0020(8) -0.0085(8) 0.0114(9)
C8 0.0510(10) 0.0230(9) 0.0274(9) -0.0013(7) -0.0059(8) -0.0041(7)
C9 0.0322(9) 0.0209(7) 0.0278(8) -0.0033(7) -0.0052(7) -0.0035(7)
C10 0.0238(7) 0.0281(8) 0.0211(7) -0.0018(7) -0.0008(6) -0.0008(6)
C11 0.0207(7) 0.0253(8) 0.0243(8) 0.0017(6) 0.0006(6) 0.0011(7)
C12 0.0244(7) 0.0296(9) 0.0245(8) 0.0033(7) 0.0014(6) 0.0034(7)
C13 0.0403(9) 0.0365(10) 0.0345(10) 0.0119(8) -0.0015(8) -0.0028(8)
C14 0.0386(9) 0.0290(9) 0.0444(11) 0.0090(8) -0.0016(8) -0.0061(8)
C15 0.0405(9) 0.0322(9) 0.0483(11) -0.0016(9) -0.0006(9) -0.0099(8)
C16 0.0361(8) 0.0282(8) 0.0276(9) 0.0000(7) 0.0046(7) 0.0009(7)
C17 0.0478(10) 0.0343(10) 0.0268(9) -0.0005(7) 0.0012(8) -0.0014(8)
C18 0.0279(8) 0.0373(9) 0.0220(8) 0.0021(7) 0.0007(6) 0.0003(7)
C19 0.0448(10) 0.0528(12) 0.0308(10) -0.0021(9) 0.0017(8) 0.0123(9)
C20 0.0354(9) 0.0517(11) 0.0293(9) 0.0039(8) -0.0035(7) 0.0021(8)
O1 0.0235(5) 0.0310(6) 0.0291(6) -0.0013(5) 0.0052(4) -0.0038(4)
O2 0.0329(7) 0.0591(9) 0.0443(8) 0.0162(7) -0.0129(6) -0.0120(6)
O3 0.0438(6) 0.0282(6) 0.0229(6) 0.0010(5) -0.0025(5) 0.0038(5)
O4 0.0783(10) 0.0530(9) 0.0335(7) -0.0013(6) 0.0003(7) 0.0298(8)
O5 0.0360(7) 0.0326(7) 0.0596(9) 0.0078(6) 0.0046(6) 0.0062(6)

loop_
_atom_type_symbol
_atom_type_description
_atom_type_scat_dispersion_real
_atom_type_scat_dispersion_imag
_atom_type_scat_source
C C 0.0033 0.0016 'International Tables Vol C Tables 4.2.6.8 and 6.1.1.4'
H H 0.0000 0.0000 'International Tables Vol C Tables 4.2.6.8 and 6.1.1.4'
O O 0.0106 0.0060 'International Tables Vol C Tables 4.2.6.8 and 6.1.1.4'

loop_
_geom_angle_atom_site_label_1
_geom_angle_atom_site_label_2
_geom_angle_atom_site_label_3
_geom_angle
C14 C1 C15 123.07(16)
C14 C1 C2 120.38(16)
C15 C1 C2 116.45(15)
C1 C2 C11 114.34(13)
C1 C2 C3 115.23(13)
C11 C2 C3 102.89(12)
O1 C3 C4 106.84(12)
O1 C3 C2 105.37(12)
C4 C3 C2 117.59(13)
C5 C4 C3 112.66(13)
O2 C5 C4 121.76(15)
O2 C5 C6 118.10(14)
C4 C5 C6 120.12(13)
O3 C6 C7 103.22(12)
O3 C6 C5 107.88(12)
C7 C6 C5 114.99(14)
C6 C7 C8 115.95(14)
C9 C8 C7 114.59(14)
O5 C9 C8 121.07(15)
O5 C9 C10 120.82(15)
C8 C9 C10 118.09(14)
O1 C10 C11 106.83(12)
O1 C10 C9 108.64(12)
C11 C10 C9 113.11(12)
C2 C11 C10 100.86(12)
C2 C11 C12 112.58(12)
C10 C11 C12 115.00(12)
C13 C12 C11 108.33(13)
C13 C12 C18 113.69(13)
C11 C12 C18 113.90(13)
C14 C13 C12 112.85(15)
C1 C14 C13 125.14(16)
O4 C16 O3 122.40(16)
O4 C16 C17 125.65(16)
O3 C16 C17 111.95(14)
C20 C18 C19 110.70(14)
C20 C18 C12 111.57(14)
C19 C18 C12 114.08(13)
C10 O1 C3 109.71(11)
C16 O3 C6 115.96(12)

loop_
_geom_bond_atom_site_label_1
_geom_bond_atom_site_label_2
_geom_bond_distance
C1 C14 1.329(3)
C1 C15 1.499(2)
C1 C2 1.518(2)
C2 C11 1.526(2)
C2 C3 1.539(2)
C3 O1 1.4479(19)
C3 C4 1.528(2)
C4 C5 1.503(2)
C5 O2 1.212(2)
C5 C6 1.535(2)
C6 O3 1.4628(19)
C6 C7 1.524(2)
C7 C8 1.540(2)
C8 C9 1.512(2)
C9 O5 1.208(2)
C9 C10 1.527(2)
C10 O1 1.4344(19)
C10 C11 1.527(2)
C11 C12 1.534(2)
C12 C13 1.535(2)
C12 C18 1.540(2)
C13 C14 1.498(3)
C16 O4 1.206(2)
C16 O3 1.333(2)
C16 C17 1.492(2)
C18 C20 1.526(2)
C18 C19 1.528(2)
